data_7152089
loop_
_publ_author_name
'Lemouchi, Cyprien'
'Simonov, Sergey'
'Zorina, Leokadiya'
'Gautier, Christelle'
'Hudhomme, Pi\'etrick'
'Batail, Patrick'

_publ_section_title
;
 Amino acid derivatives of perylenediimide and their N-HO peptide bond
 dipoles-templated solid state assembly into stacks.
;
_journal_issue 23
_journal_name_full 'Organic &amp; biomolecular chemistry'
_journal_page_first 8096
_journal_page_last 8101
_journal_paper_doi 10.1039/c1ob06213a
_journal_volume 9
_journal_year 2011
_chemical_absolute_configuration rm
_chemical_compound_source 'synthesis as described'
_chemical_formula_moiety 'C42 H36 Cl4 N4 O10'
_chemical_formula_sum 'C42 H36 Cl4 N4 O10'
_chemical_formula_weight 898.55
_chemical_name_systematic
;
?
;
_space_group_IT_number 19
_symmetry_cell_setting orthorhombic
_symmetry_space_group_name_Hall 'P 2ac 2ab'
_symmetry_space_group_name_H-M 'P 21 21 21'
_atom_sites_solution_hydrogens geom
_atom_sites_solution_primary direct
_atom_sites_solution_secondary difmap
_audit_creation_method SHELXL-97
_cell_angle_alpha 90.00
_cell_angle_beta 90.00
_cell_angle_gamma 90.00
_cell_formula_units_Z 8
_cell_length_a 10.019(2)
_cell_length_b 16.372(3)
_cell_length_c 49.573(9)
_cell_measurement_temperature 150(1)
_cell_measurement_theta_max 26
_cell_measurement_theta_min 2
_cell_volume 8132(3)
_computing_cell_refinement 'Dirax/lsq (Duisenberg & Schreurs, 1989-2000)'
_computing_data_collection 'Collect (Nonius BV, 1997-2000)'
_computing_data_reduction 'EvalCCD (Duisenberg & Schreurs 1990-2000)'
_computing_molecular_graphics 'DIAMOND 3.1 (Crystal Impact GbR 2005)'
_computing_publication_material 'WinGX publication routines (Farrugia, 1999)'
_computing_structure_refinement 'SHELXL-97 (Sheldrick, 1997)'
_computing_structure_solution 'SHELXS-97 (Sheldrick, 1997)'
_diffrn_ambient_temperature 150(1)
_diffrn_detector_area_resol_mean 9
_diffrn_measured_fraction_theta_full 0.805
_diffrn_measured_fraction_theta_max 0.776
_diffrn_measurement_device '\k-geometry diffractometer'
_diffrn_measurement_device_type 'Bruker Nonius KappaCCD'
_diffrn_measurement_method 'combined \f and \w-scans'
_diffrn_radiation_monochromator graphite
_diffrn_radiation_source 'fine-focus sealed tube'
_diffrn_radiation_type MoK\a
_diffrn_radiation_wavelength 0.71073
_diffrn_reflns_av_R_equivalents 0.0686
_diffrn_reflns_av_sigmaI/netI 0.1087
_diffrn_reflns_limit_h_max 10
_diffrn_reflns_limit_h_min -11
_diffrn_reflns_limit_k_max 15
_diffrn_reflns_limit_k_min -19
_diffrn_reflns_limit_l_max 55
_diffrn_reflns_limit_l_min -61
_diffrn_reflns_number 44150
_diffrn_reflns_theta_full 25.25
_diffrn_reflns_theta_max 26.06
_diffrn_reflns_theta_min 2.06
_exptl_absorpt_coefficient_mu 0.356
_exptl_absorpt_correction_T_max 1.00
_exptl_absorpt_correction_T_min 0.70
_exptl_absorpt_correction_type multi-scan
_exptl_absorpt_process_details sadabs
_exptl_crystal_colour orange
_exptl_crystal_density_diffrn 1.468
_exptl_crystal_density_method 'not measured'
_exptl_crystal_description plate
_exptl_crystal_F_000 3712
_exptl_crystal_size_max 0.33
_exptl_crystal_size_mid 0.12
_exptl_crystal_size_min 0.03
_refine_diff_density_max 0.408
_refine_diff_density_min -0.383
_refine_diff_density_rms 0.084
_refine_ls_abs_structure_details 'Flack H D (1983), Acta Cryst. A39, 876-881'
_refine_ls_abs_structure_Flack 0.03(8)
_refine_ls_extinction_method none
_refine_ls_goodness_of_fit_ref 1.036
_refine_ls_hydrogen_treatment constr
_refine_ls_matrix_type full
_refine_ls_number_parameters 1095
_refine_ls_number_reflns 11623
_refine_ls_number_restraints 78
_refine_ls_restrained_S_all 1.035
_refine_ls_R_factor_all 0.1297
_refine_ls_R_factor_gt 0.0642
_refine_ls_shift/su_max 0.001
_refine_ls_shift/su_mean 0.000
_refine_ls_structure_factor_coef Fsqd
_refine_ls_weighting_details 'calc w=1/[\s^2^(Fo^2^)+(0.0498P)^2^+15.7054P] where P=(Fo^2^+2Fc^2^)/3'
_refine_ls_weighting_scheme calc
_refine_ls_wR_factor_gt 0.1241
_refine_ls_wR_factor_ref 0.1387
_reflns_number_gt 7584
_reflns_number_total 11623
_reflns_threshold_expression >2\s(I)
_cod_data_source_file c1ob06213a.txt
_cod_data_source_block PDI-Cl4-[Gly-Val(OEt)]2-150K
_cod_database_code 7152089

loop_
_symmetry_equiv_pos_as_xyz
'x, y, z'
'-x+1/2, -y, z+1/2'
'x+1/2, -y+1/2, -z'
'-x, y+1/2, -z+1/2'

loop_
_atom_site_label
_atom_site_type_symbol
_atom_site_fract_x
_atom_site_fract_y
_atom_site_fract_z
_atom_site_U_iso_or_equiv
_atom_site_adp_type
_atom_site_occupancy
_atom_site_symmetry_multiplicity
_atom_site_calc_flag
_atom_site_refinement_flags
Cl1 Cl 0.69955(17) 0.79079(10) 0.81225(3) 0.0204(4) Uani 1 1 d .
Cl2 Cl 0.47187(19) 0.33797(10) 0.83768(3) 0.0268(5) Uani 1 1 d .
Cl3 Cl 0.61700(18) 0.34430(10) 0.78277(3) 0.0231(4) Uani 1 1 d .
Cl4 Cl 0.40564(17) 0.79295(10) 0.82051(3) 0.0216(4) Uani 1 1 d .
C1 C 0.6047(7) 0.6393(4) 0.82412(12) 0.0172(17) Uani 1 1 d .
C2 C 0.5750(6) 0.4891(4) 0.82638(11) 0.0124(16) Uani 1 1 d U
C3 C 0.6841(7) 0.7034(4) 0.83145(12) 0.0160(17) Uani 1 1 d .
C4 C 0.6284(6) 0.5628(4) 0.83716(12) 0.0156(16) Uani 1 1 d .
C5 C 0.5710(7) 0.4226(4) 0.84370(13) 0.0167(17) Uani 1 1 d .
C6 C 0.7711(7) 0.7000(5) 0.85363(13) 0.0243(19) Uani 1 1 d .
H6 H 0.8227 0.7452 0.8582 0.029 Uiso 1 1 calc R
C7 C 0.7080(7) 0.5594(4) 0.86059(12) 0.0181(18) Uani 1 1 d .
C8 C 0.6428(7) 0.4220(4) 0.86819(12) 0.0232(19) Uani 1 1 d .
H8 H 0.6411 0.3755 0.8790 0.028 Uiso 1 1 calc R
C9 C 0.7796(7) 0.6295(4) 0.86858(12) 0.0175(18) Uani 1 1 d .
C10 C 0.7132(7) 0.4871(4) 0.87612(12) 0.0188(17) Uani 1 1 d .
C11 C 0.8686(8) 0.6273(5) 0.89272(13) 0.024(2) Uani 1 1 d .
C12 C 0.7912(8) 0.4856(5) 0.90179(13) 0.0269(19) Uani 1 1 d .
N1 N 0.8701(6) 0.5530(4) 0.90727(11) 0.0263(16) Uani 1 1 d .
O1 O 0.9358(5) 0.6844(3) 0.89957(9) 0.0328(14) Uani 1 1 d .
O2 O 0.7874(6) 0.4292(3) 0.91723(9) 0.0425(15) Uani 1 1 d .
C13 C 0.9411(8) 0.5544(5) 0.93320(13) 0.033(2) Uani 1 1 d .
H13A H 1.0186 0.5897 0.9320 0.039 Uiso 1 1 calc R
H13B H 0.9709 0.4998 0.9379 0.039 Uiso 1 1 calc R
C14 C 0.8438(8) 0.5866(5) 0.95470(13) 0.0247(19) Uani 1 1 d .
O3 O 0.7385(5) 0.6164(3) 0.94876(10) 0.0374(15) Uani 1 1 d .
N2 N 0.8862(6) 0.5784(3) 0.98021(11) 0.0332(16) Uani 1 1 d .
H2 H 0.8323 0.5947 0.9926 0.040 Uiso 1 1 calc R
C15 C 1.0135(8) 0.5449(5) 0.98938(14) 0.036(2) Uani 1 1 d .
H15 H 1.0809 0.5604 0.9760 0.044 Uiso 1 1 calc R
C16 C 1.0571(8) 0.5824(5) 1.01651(14) 0.046(2) Uani 1 1 d .
H16 H 1.1432 0.5580 1.0213 0.055 Uiso 1 1 calc R
C17 C 1.0802(9) 0.6751(6) 1.01299(17) 0.063(3) Uani 1 1 d .
H17A H 1.1380 0.6843 0.9978 0.094 Uiso 1 1 calc R
H17B H 1.1209 0.6968 1.0290 0.094 Uiso 1 1 calc R
H17C H 0.9963 0.7018 1.0099 0.094 Uiso 1 1 calc R
C18 C 0.9593(9) 0.5628(7) 1.03963(14) 0.072(3) Uani 1 1 d .
H18A H 0.8767 0.5912 1.0367 0.109 Uiso 1 1 calc R
H18B H 0.9974 0.5799 1.0565 0.109 Uiso 1 1 calc R
H18C H 0.9429 0.5050 1.0401 0.109 Uiso 1 1 calc R
C19 C 1.0156(11) 0.4518(6) 0.99142(15) 0.043(2) Uani 1 1 d .
O4 O 1.1132(7) 0.4142(4) 0.99867(14) 0.077(2) Uani 1 1 d .
O5 O 0.9057(6) 0.4180(3) 0.98189(10) 0.0474(15) Uani 1 1 d .
C20 C 0.9071(11) 0.3278(5) 0.97914(19) 0.067(3) Uani 1 1 d .
H20A H 0.9697 0.3116 0.9652 0.080 Uiso 1 1 calc R
H20B H 0.9345 0.3028 0.9960 0.080 Uiso 1 1 calc R
C21 C 0.7710(10) 0.3008(6) 0.9719(2) 0.070(3) Uani 1 1 d .
H21A H 0.7120 0.3104 0.9869 0.105 Uiso 1 1 calc R
H21B H 0.7722 0.2435 0.9678 0.105 Uiso 1 1 calc R
H21C H 0.7404 0.3308 0.9565 0.105 Uiso 1 1 calc R
C22 C 0.5183(7) 0.4923(4) 0.79892(12) 0.0155(17) Uani 1 1 d .
C23 C 0.4959(7) 0.6427(4) 0.80461(12) 0.0177(18) Uani 1 1 d .
C24 C 0.5156(6) 0.4286(4) 0.78030(12) 0.0155(16) Uani 1 1 d U
C25 C 0.4641(7) 0.5686(4) 0.79049(11) 0.0144(17) Uani 1 1 d .
C26 C 0.4166(7) 0.7096(4) 0.79926(13) 0.0167(17) Uani 1 1 d .
C27 C 0.4351(7) 0.4328(4) 0.75703(12) 0.0189(18) Uani 1 1 d .
H27 H 0.4326 0.3885 0.7453 0.023 Uiso 1 1 calc R
C28 C 0.3816(7) 0.5720(4) 0.76777(12) 0.0155(17) Uani 1 1 d U
C29 C 0.3285(7) 0.7120(4) 0.77704(12) 0.0142(17) Uani 1 1 d U
H29 H 0.2800 0.7591 0.7733 0.017 Uiso 1 1 calc R
C30 C 0.3600(7) 0.5013(4) 0.75136(12) 0.0130(16) Uani 1 1 d U
C31 C 0.3157(7) 0.6461(4) 0.76150(12) 0.0118(16) Uani 1 1 d U
C32 C 0.2680(7) 0.5039(4) 0.72857(12) 0.0191(18) Uani 1 1 d .
C33 C 0.2240(7) 0.6482(5) 0.73821(13) 0.0164(17) Uani 1 1 d U
N3 N 0.1994(6) 0.5765(4) 0.72416(10) 0.0197(15) Uani 1 1 d .
O6 O 0.2493(5) 0.4449(3) 0.71400(9) 0.0292(13) Uani 1 1 d .
O7 O 0.1629(5) 0.7109(3) 0.73158(9) 0.0235(12) Uani 1 1 d .
C34 C 0.1042(8) 0.5811(4) 0.70249(12) 0.027(2) Uani 1 1 d .
H34A H 0.0248 0.6092 0.7087 0.032 Uiso 1 1 calc R
H34B H 0.0785 0.5263 0.6972 0.032 Uiso 1 1 calc R
C35 C 0.1608(11) 0.6261(4) 0.67810(15) 0.035(2) Uani 1 1 d .
O8 O 0.2794(6) 0.6369(3) 0.67513(10) 0.0415(15) Uani 1 1 d .
N4 N 0.0604(7) 0.6526(4) 0.66147(12) 0.0415(18) Uani 1 1 d .
H4 H -0.0211 0.6415 0.6655 0.050 Uiso 1 1 calc R
C36 C 0.0887(9) 0.6993(5) 0.63705(14) 0.048(2) Uani 1 1 d .
H36 H 0.1707 0.7310 0.6397 0.058 Uiso 1 1 calc R
C37 C 0.1069(10) 0.6419(7) 0.61241(16) 0.064(3) Uani 1 1 d .
H37 H 0.1813 0.6054 0.6167 0.077 Uiso 1 1 calc R
C38 C -0.0120(12) 0.5882(6) 0.60681(18) 0.073(3) Uani 1 1 d .
H38A H -0.0876 0.6216 0.6024 0.109 Uiso 1 1 calc R
H38B H -0.0317 0.5561 0.6225 0.109 Uiso 1 1 calc R
H38C H 0.0077 0.5526 0.5919 0.109 Uiso 1 1 calc R
C39 C 0.1501(9) 0.6921(7) 0.58761(17) 0.074(3) Uani 1 1 d .
H39A H 0.0761 0.7241 0.5813 0.110 Uiso 1 1 calc R
H39B H 0.1787 0.6557 0.5735 0.110 Uiso 1 1 calc R
H39C H 0.2224 0.7276 0.5925 0.110 Uiso 1 1 calc R
C40 C -0.0282(13) 0.7580(6) 0.63260(18) 0.051(3) Uani 1 1 d .
O9 O -0.1425(8) 0.7427(4) 0.63589(15) 0.075(2) Uani 1 1 d .
O10 O 0.0161(7) 0.8319(4) 0.62520(11) 0.0642(19) Uani 1 1 d .
C41 C -0.0959(10) 0.8904(6) 0.61893(18) 0.066(3) Uani 1 1 d .
H41A H -0.1638 0.8854 0.6328 0.080 Uiso 1 1 calc R
H41B H -0.0616 0.9457 0.6196 0.080 Uiso 1 1 calc R
C42 C -0.1582(12) 0.8765(6) 0.59232(17) 0.081(4) Uani 1 1 d .
H42A H -0.0915 0.8805 0.5785 0.121 Uiso 1 1 calc R
H42B H -0.2259 0.9170 0.5893 0.121 Uiso 1 1 calc R
H42C H -0.1977 0.8231 0.5919 0.121 Uiso 1 1 calc R
Cl5 Cl 0.90836(17) 0.44369(10) 0.81999(3) 0.0201(4) Uani 1 1 d .
Cl6 Cl 1.10755(18) 0.89434(10) 0.78245(3) 0.0235(4) Uani 1 1 d .
Cl7 Cl 0.96596(18) 0.90144(10) 0.83789(3) 0.0261(5) Uani 1 1 d .
Cl8 Cl 1.20292(17) 0.44935(10) 0.81035(3) 0.0203(4) Uani 1 1 d .
C51 C 0.9925(7) 0.5953(4) 0.80404(12) 0.0137(16) Uani 1 1 d U
C52 C 1.0129(6) 0.7459(4) 0.79841(12) 0.0144(16) Uani 1 1 d U
C53 C 0.9144(7) 0.5267(4) 0.79834(12) 0.0166(17) Uani 1 1 d .
C54 C 0.9609(7) 0.6689(4) 0.78972(12) 0.0160(17) Uani 1 1 d .
C55 C 1.0053(7) 0.8094(4) 0.77984(13) 0.0169(17) Uani 1 1 d .
C56 C 0.8289(7) 0.5232(4) 0.77656(13) 0.0188(18) Uani 1 1 d .
H56 H 0.7843 0.4749 0.7725 0.023 Uiso 1 1 calc R
C57 C 0.8739(7) 0.6658(4) 0.76739(12) 0.0149(17) Uani 1 1 d .
C58 C 0.9268(6) 0.8056(4) 0.75705(12) 0.0142(17) Uani 1 1 d .
H58 H 0.9239 0.8496 0.7452 0.017 Uiso 1 1 calc R
C59 C 0.8099(7) 0.5925(4) 0.76062(12) 0.0186(18) Uani 1 1 d .
C60 C 0.8527(7) 0.7366(4) 0.75183(12) 0.0154(17) Uani 1 1 d U
C61 C 0.7161(7) 0.5875(5) 0.73786(12) 0.0172(17) Uani 1 1 d .
C62 C 0.7570(7) 0.7346(5) 0.72927(13) 0.0203(18) Uani 1 1 d U
N11 N 0.6859(6) 0.6621(3) 0.72539(10) 0.0208(15) Uani 1 1 d .
O11 O 0.6649(5) 0.5251(3) 0.73066(9) 0.0265(13) Uani 1 1 d .
O12 O 0.7338(5) 0.7935(3) 0.71533(9) 0.0293(13) Uani 1 1 d .
C63 C 0.5891(7) 0.6585(4) 0.70365(12) 0.0222(18) Uani 1 1 d .
H63A H 0.5489 0.7118 0.7011 0.027 Uiso 1 1 calc R
H63B H 0.5189 0.6201 0.7082 0.027 Uiso 1 1 calc R
C64 C 0.6575(8) 0.6317(4) 0.67758(14) 0.0212(18) Uani 1 1 d .
O13 O 0.7727(6) 0.6151(3) 0.67653(10) 0.0316(13) Uani 1 1 d .
N12 N 0.5731(6) 0.6278(3) 0.65652(11) 0.0284(16) Uani 1 1 d .
H12 H 0.4904 0.6397 0.6589 0.034 Uiso 1 1 calc R
C65 C 0.6179(9) 0.6040(4) 0.62991(13) 0.036(2) Uani 1 1 d .
H65 H 0.7156 0.6062 0.6298 0.043 Uiso 1 1 calc R
C66 C 0.5762(9) 0.5168(5) 0.62228(15) 0.040(2) Uani 1 1 d .
H66 H 0.6219 0.5029 0.6054 0.048 Uiso 1 1 calc R
C67 C 0.6245(10) 0.4575(5) 0.64366(15) 0.055(3) Uani 1 1 d .
H67A H 0.5743 0.4655 0.6599 0.083 Uiso 1 1 calc R
H67B H 0.7174 0.4669 0.6472 0.083 Uiso 1 1 calc R
H67C H 0.6121 0.4025 0.6374 0.083 Uiso 1 1 calc R
C68 C 0.4289(9) 0.5093(5) 0.61729(19) 0.060(3) Uani 1 1 d .
H68A H 0.4056 0.4527 0.6156 0.090 Uiso 1 1 calc R
H68B H 0.4061 0.5376 0.6010 0.090 Uiso 1 1 calc R
H68C H 0.3809 0.5328 0.6321 0.090 Uiso 1 1 calc R
C69 C 0.5677(11) 0.6650(5) 0.60968(16) 0.047(3) Uani 1 1 d .
O14 O 0.4739(7) 0.7085(4) 0.61196(10) 0.0522(16) Uani 1 1 d .
O15 O 0.6404(6) 0.6565(3) 0.58686(11) 0.0540(17) Uani 1 1 d .
C70 C 0.6048(11) 0.7113(6) 0.56484(16) 0.072(3) Uani 1 1 d .
H70A H 0.5922 0.7666 0.5714 0.086 Uiso 1 1 calc R
H70B H 0.5236 0.6933 0.5560 0.086 Uiso 1 1 calc R
C71 C 0.7266(10) 0.7065(7) 0.54516(18) 0.077(3) Uani 1 1 d .
H71A H 0.8070 0.7193 0.5548 0.115 Uiso 1 1 calc R
H71B H 0.7145 0.7449 0.5307 0.115 Uiso 1 1 calc R
H71C H 0.7330 0.6523 0.5379 0.115 Uiso 1 1 calc R
C72 C 1.0666(7) 0.7492(4) 0.82605(12) 0.0147(16) Uani 1 1 d .
C73 C 1.1028(7) 0.6001(4) 0.82348(11) 0.0142(16) Uani 1 1 d .
C74 C 1.0648(7) 0.8169(4) 0.84358(13) 0.0246(18) Uani 1 1 d .
C75 C 1.1235(6) 0.6760(4) 0.83641(12) 0.0141(16) Uani 1 1 d .
C76 C 1.1884(7) 0.5360(4) 0.83001(12) 0.0151(17) Uani 1 1 d U
C77 C 1.1350(7) 0.8162(4) 0.86784(13) 0.0186(18) Uani 1 1 d .
H77 H 1.1314 0.8617 0.8791 0.022 Uiso 1 1 calc R
C78 C 1.2020(7) 0.6785(4) 0.86013(13) 0.0152(17) Uani 1 1 d .
C79 C 1.2733(7) 0.5414(4) 0.85232(13) 0.0199(18) Uani 1 1 d .
H79 H 1.3287 0.4977 0.8566 0.024 Uiso 1 1 calc R
C80 C 1.2089(7) 0.7502(4) 0.87542(12) 0.0177(18) Uani 1 1 d .
C81 C 1.2759(7) 0.6100(4) 0.86785(12) 0.0171(17) Uani 1 1 d .
C82 C 1.2886(8) 0.7542(5) 0.89990(14) 0.0254(19) Uani 1 1 d U
C83 C 1.3619(7) 0.6129(5) 0.89187(15) 0.023(2) Uani 1 1 d .
N13 N 1.3650(6) 0.6860(3) 0.90615(10) 0.0198(15) Uani 1 1 d .
O16 O 1.2947(6) 0.8154(3) 0.91406(9) 0.0399(15) Uani 1 1 d .
O17 O 1.4307(5) 0.5556(3) 0.89899(9) 0.0314(13) Uani 1 1 d .
C84 C 1.4448(8) 0.6859(4) 0.93041(13) 0.032(2) Uani 1 1 d .
H84A H 1.4500 0.7410 0.9375 0.038 Uiso 1 1 calc R
H84B H 1.5346 0.6680 0.9261 0.038 Uiso 1 1 calc R
C85 C 1.3844(10) 0.6290(4) 0.95186(13) 0.026(2) Uani 1 1 d .
O18 O 1.2670(6) 0.6130(3) 0.95229(10) 0.0416(15) Uani 1 1 d .
N14 N 1.4764(6) 0.6026(3) 0.96936(11) 0.0309(16) Uani 1 1 d .
H14 H 1.5579 0.6173 0.9670 0.037 Uiso 1 1 calc R
C86 C 1.4459(8) 0.5507(5) 0.99199(13) 0.034(2) Uani 1 1 d .
H86 H 1.3488 0.5481 0.9942 0.040 Uiso 1 1 calc R
C87 C 1.4993(8) 0.4644(5) 0.98843(14) 0.037(2) Uani 1 1 d .
H87 H 1.5966 0.4676 0.9866 0.044 Uiso 1 1 calc R
C88 C 1.4431(10) 0.4252(5) 0.96286(16) 0.062(3) Uani 1 1 d .
H88A H 1.4786 0.3710 0.9610 0.093 Uiso 1 1 calc R
H88B H 1.4679 0.4574 0.9475 0.093 Uiso 1 1 calc R
H88C H 1.3476 0.4226 0.9641 0.093 Uiso 1 1 calc R
C89 C 1.4679(10) 0.4130(5) 1.01261(17) 0.059(3) Uani 1 1 d .
H89A H 1.5145 0.4341 1.0280 0.088 Uiso 1 1 calc R
H89B H 1.4955 0.3578 1.0093 0.088 Uiso 1 1 calc R
H89C H 1.3735 0.4143 1.0160 0.088 Uiso 1 1 calc R
C90 C 1.5062(10) 0.5906(5) 1.01663(15) 0.039(2) Uani 1 1 d .
O19 O 1.6228(6) 0.6062(4) 1.01845(10) 0.0452(15) Uani 1 1 d .
O20 O 1.4176(5) 0.6029(3) 1.03592(10) 0.0475(15) Uani 1 1 d .
C91 C 1.4650(10) 0.6394(6) 1.06109(15) 0.063(3) Uani 1 1 d .
H91A H 1.4877 0.6964 1.0584 0.076 Uiso 1 1 calc R
H91B H 1.5432 0.6108 1.0677 0.076 Uiso 1 1 calc R
C92 C 1.3521(10) 0.6313(6) 1.08053(16) 0.064(3) Uani 1 1 d .
H92A H 1.2714 0.6506 1.0723 0.095 Uiso 1 1 calc R
H92B H 1.3707 0.6630 1.0964 0.095 Uiso 1 1 calc R
H92C H 1.3416 0.5749 1.0855 0.095 Uiso 1 1 calc R

loop_
_atom_site_aniso_label
_atom_site_aniso_U_11
_atom_site_aniso_U_22
_atom_site_aniso_U_33
_atom_site_aniso_U_23
_atom_site_aniso_U_13
_atom_site_aniso_U_12
Cl1 0.0210(11) 0.0137(10) 0.0264(9) 0.0014(7) 0.0017(8) -0.0042(9)
Cl2 0.0333(12) 0.0177(10) 0.0295(9) 0.0030(8) -0.0037(9) -0.0084(10)
Cl3 0.0240(11) 0.0127(10) 0.0326(9) -0.0019(8) -0.0020(9) 0.0047(9)
Cl4 0.0209(11) 0.0168(10) 0.0272(9) -0.0041(7) 0.0040(9) 0.0006(9)
C1 0.021(5) 0.014(4) 0.017(3) -0.006(3) -0.001(4) 0.009(4)
C2 0.013(3) 0.010(3) 0.014(2) 0.002(2) 0.000(2) -0.001(2)
C3 0.016(4) 0.018(4) 0.014(3) -0.003(3) -0.002(3) 0.002(4)
C4 0.013(4) 0.015(4) 0.020(3) -0.002(3) 0.006(3) 0.002(4)
C5 0.012(4) 0.008(4) 0.030(4) -0.003(3) -0.001(3) -0.003(4)
C6 0.030(5) 0.019(5) 0.025(4) -0.001(3) 0.009(4) 0.002(4)
C7 0.028(5) 0.011(4) 0.015(3) -0.002(3) 0.001(4) 0.005(4)
C8 0.037(5) 0.016(4) 0.016(4) 0.008(3) 0.005(4) 0.010(4)
C9 0.018(4) 0.019(5) 0.015(3) -0.003(3) 0.004(3) -0.006(4)
C10 0.016(4) 0.018(5) 0.023(4) -0.002(3) -0.002(4) 0.003(4)
C11 0.028(5) 0.026(5) 0.017(4) 0.000(3) -0.001(4) -0.005(5)
C12 0.035(5) 0.027(5) 0.019(4) -0.001(4) 0.000(4) -0.014(5)
N1 0.027(4) 0.029(4) 0.023(3) 0.002(3) -0.005(3) -0.001(4)
O1 0.035(4) 0.039(3) 0.024(3) -0.002(2) -0.008(3) -0.017(3)
O2 0.066(4) 0.038(3) 0.024(3) 0.010(3) -0.013(3) -0.014(3)
C13 0.037(5) 0.033(5) 0.028(4) 0.002(4) -0.015(4) -0.005(5)
C14 0.027(5) 0.032(5) 0.015(4) 0.000(3) -0.004(4) -0.003(4)
O3 0.021(3) 0.058(4) 0.033(3) 0.000(3) -0.001(3) 0.006(3)
N2 0.035(4) 0.044(4) 0.021(3) -0.007(3) 0.002(3) 0.007(4)
C15 0.035(6) 0.044(6) 0.031(4) -0.002(4) -0.004(4) 0.005(5)
C16 0.032(5) 0.079(7) 0.027(4) -0.016(4) -0.010(4) 0.017(5)
C17 0.053(7) 0.077(8) 0.058(6) -0.044(5) -0.011(5) 0.017(6)
C18 0.051(6) 0.145(10) 0.021(4) -0.001(5) -0.006(5) 0.021(7)
C19 0.046(7) 0.057(7) 0.025(4) 0.008(4) -0.007(4) -0.008(6)
O4 0.058(5) 0.072(5) 0.102(6) 0.005(4) -0.010(4) 0.041(4)
O5 0.052(4) 0.049(4) 0.041(3) 0.004(3) -0.008(3) -0.003(4)
C20 0.094(9) 0.040(7) 0.066(6) 0.014(5) 0.022(7) 0.015(6)
C21 0.072(8) 0.061(7) 0.078(7) 0.003(5) -0.011(6) -0.013(7)
C22 0.009(4) 0.014(4) 0.024(4) 0.001(3) 0.003(3) -0.006(4)
C23 0.026(5) 0.012(4) 0.015(3) -0.006(3) 0.005(3) -0.004(4)
C24 0.014(3) 0.011(3) 0.022(2) 0.002(2) 0.002(2) 0.000(2)
C25 0.018(4) 0.014(4) 0.011(3) -0.003(3) 0.008(3) 0.000(4)
C26 0.026(5) 0.005(4) 0.020(4) -0.004(3) 0.003(4) -0.004(4)
C27 0.026(5) 0.011(4) 0.019(4) -0.007(3) 0.001(3) -0.003(4)
C28 0.016(3) 0.010(3) 0.020(3) -0.001(2) 0.000(2) 0.000(2)
C29 0.016(3) 0.008(3) 0.018(3) 0.000(2) -0.001(2) 0.002(2)
C30 0.008(3) 0.013(3) 0.018(2) -0.003(2) 0.001(2) -0.001(2)
C31 0.010(3) 0.012(3) 0.014(2) -0.001(2) 0.003(2) -0.001(2)
C32 0.024(5) 0.014(5) 0.019(3) -0.003(3) 0.000(3) -0.004(4)
C33 0.015(3) 0.016(3) 0.018(2) -0.003(2) 0.001(2) -0.005(2)
N3 0.021(4) 0.020(4) 0.018(3) -0.002(3) -0.006(3) -0.001(3)
O6 0.037(3) 0.021(3) 0.029(3) -0.008(2) -0.011(3) 0.002(3)
O7 0.020(3) 0.020(3) 0.030(3) 0.003(2) -0.008(2) 0.006(3)
C34 0.033(5) 0.028(5) 0.020(4) -0.003(3) -0.006(4) -0.011(4)
C35 0.057(7) 0.022(5) 0.026(4) 0.002(3) -0.008(5) -0.001(5)
O8 0.032(4) 0.062(4) 0.031(3) 0.003(3) 0.002(3) -0.015(3)
N4 0.031(4) 0.060(5) 0.033(4) 0.018(4) -0.002(3) -0.001(4)
C36 0.046(6) 0.070(6) 0.029(4) 0.011(4) 0.011(4) -0.015(6)
C37 0.053(7) 0.108(9) 0.032(5) 0.018(5) -0.004(5) 0.033(7)
C38 0.113(10) 0.055(6) 0.050(6) -0.002(5) -0.013(6) 0.012(7)
C39 0.048(7) 0.127(10) 0.046(6) 0.030(6) -0.003(5) -0.006(7)
C40 0.068(8) 0.029(6) 0.056(6) 0.013(4) -0.005(6) 0.010(7)
O9 0.057(5) 0.077(5) 0.090(5) 0.020(4) -0.013(5) 0.011(5)
O10 0.086(5) 0.049(4) 0.058(4) 0.002(3) 0.022(4) -0.007(4)
C41 0.069(7) 0.060(7) 0.070(7) -0.003(5) 0.006(6) 0.041(6)
C42 0.124(10) 0.078(8) 0.041(6) 0.008(5) -0.008(6) 0.033(7)
Cl5 0.0181(10) 0.0169(10) 0.0253(9) 0.0064(7) -0.0023(8) -0.0004(9)
Cl6 0.0238(11) 0.0148(10) 0.0319(10) 0.0025(8) -0.0024(9) -0.0026(9)
Cl7 0.0295(12) 0.0162(10) 0.0327(10) -0.0062(8) -0.0023(9) 0.0017(10)
Cl8 0.0188(11) 0.0157(10) 0.0265(9) -0.0002(8) -0.0005(8) 0.0034(9)
C51 0.012(3) 0.012(3) 0.016(2) 0.000(2) 0.004(2) -0.005(2)
C52 0.012(3) 0.013(3) 0.018(2) -0.001(2) -0.003(2) -0.004(2)
C53 0.023(5) 0.010(4) 0.016(3) 0.003(3) -0.005(3) 0.009(4)
C54 0.022(5) 0.014(4) 0.013(3) -0.002(3) 0.002(3) -0.004(4)
C55 0.012(4) 0.011(4) 0.027(4) -0.007(3) 0.002(3) 0.000(3)
C56 0.018(4) 0.008(4) 0.030(4) -0.002(3) 0.009(4) 0.002(4)
C57 0.010(4) 0.020(4) 0.015(3) -0.004(3) -0.002(3) -0.005(4)
C58 0.021(4) 0.009(4) 0.013(3) 0.004(3) 0.004(3) 0.004(4)
C59 0.024(5) 0.017(4) 0.015(3) -0.009(3) -0.005(3) 0.003(4)
C60 0.015(3) 0.014(3) 0.017(2) -0.001(2) 0.001(2) -0.004(2)
C61 0.020(5) 0.020(5) 0.011(3) -0.006(3) 0.002(3) 0.009(4)
C62 0.019(3) 0.020(3) 0.021(3) 0.001(2) 0.000(2) 0.007(3)
N11 0.030(4) 0.016(4) 0.017(3) -0.006(3) -0.013(3) 0.000(3)
O11 0.037(4) 0.019(3) 0.024(3) -0.002(2) -0.008(2) -0.006(3)
O12 0.039(3) 0.016(3) 0.033(3) 0.002(2) -0.010(3) 0.006(3)
C63 0.027(5) 0.014(4) 0.026(4) -0.001(3) -0.012(4) 0.005(4)
C64 0.015(5) 0.022(5) 0.026(4) 0.011(3) -0.011(4) -0.002(4)
O13 0.024(4) 0.034(4) 0.037(3) 0.002(2) 0.000(3) 0.012(3)
N12 0.037(4) 0.021(4) 0.027(3) 0.003(3) -0.001(3) 0.014(3)
C65 0.058(6) 0.026(5) 0.023(4) 0.005(3) -0.004(4) 0.004(5)
C66 0.045(6) 0.037(5) 0.039(5) -0.001(4) 0.010(4) 0.006(5)
C67 0.084(7) 0.043(5) 0.040(5) 0.001(4) 0.006(5) 0.012(6)
C68 0.052(7) 0.041(6) 0.087(7) -0.017(5) -0.009(6) 0.000(5)
C69 0.071(8) 0.037(6) 0.032(5) -0.008(4) -0.032(5) 0.017(6)
O14 0.076(5) 0.044(4) 0.036(3) 0.001(3) -0.006(3) 0.016(4)
O15 0.075(5) 0.055(4) 0.032(3) 0.012(3) 0.001(3) -0.001(4)
C70 0.104(9) 0.073(7) 0.038(5) 0.010(5) -0.016(6) 0.010(7)
C71 0.082(8) 0.091(8) 0.057(6) 0.016(6) 0.029(6) -0.008(7)
C72 0.012(4) 0.010(4) 0.021(4) 0.001(3) 0.000(3) -0.002(4)
C73 0.016(4) 0.016(4) 0.011(3) -0.001(3) 0.000(3) 0.001(4)
C74 0.020(5) 0.030(5) 0.024(4) 0.003(4) 0.008(4) -0.001(4)
C75 0.006(4) 0.019(4) 0.018(3) 0.000(3) 0.002(3) 0.001(4)
C76 0.015(3) 0.012(3) 0.018(2) -0.003(2) 0.002(2) 0.002(2)
C77 0.013(4) 0.019(4) 0.024(4) -0.007(3) 0.004(3) 0.004(4)
C78 0.012(4) 0.009(4) 0.025(4) 0.003(3) 0.005(4) -0.002(4)
C79 0.013(4) 0.019(5) 0.028(4) 0.011(3) 0.000(3) 0.000(4)
C80 0.018(5) 0.020(5) 0.015(3) 0.001(3) 0.003(3) -0.006(4)
C81 0.014(4) 0.024(5) 0.014(3) 0.000(3) 0.001(3) -0.011(4)
C82 0.021(3) 0.027(3) 0.029(3) 0.000(2) 0.002(2) -0.003(3)
C83 0.009(5) 0.029(5) 0.031(5) 0.000(4) -0.001(4) 0.003(4)
N13 0.019(4) 0.026(4) 0.014(3) -0.004(3) -0.009(3) -0.004(3)
O16 0.059(4) 0.028(3) 0.032(3) -0.006(3) -0.019(3) -0.002(3)
O17 0.029(3) 0.036(3) 0.029(3) -0.001(3) -0.006(3) 0.006(3)
C84 0.039(5) 0.032(5) 0.025(4) -0.001(4) -0.005(4) -0.012(4)
C85 0.037(6) 0.020(5) 0.022(4) -0.006(3) -0.013(4) 0.004(5)
O18 0.031(4) 0.062(4) 0.032(3) 0.005(3) -0.004(3) -0.009(3)
N14 0.026(4) 0.038(4) 0.029(3) 0.009(3) -0.005(3) -0.007(3)
C86 0.035(5) 0.045(5) 0.021(4) -0.001(4) 0.002(4) -0.001(5)
C87 0.036(5) 0.041(5) 0.033(4) -0.001(4) 0.004(4) 0.001(5)
C88 0.088(8) 0.043(6) 0.055(6) -0.015(5) -0.018(6) -0.007(6)
C89 0.067(7) 0.032(5) 0.076(6) 0.003(5) 0.003(6) -0.001(5)
C90 0.029(6) 0.055(6) 0.033(5) 0.006(4) -0.003(5) -0.007(5)
O19 0.034(4) 0.070(4) 0.031(3) -0.009(3) -0.009(3) -0.014(4)
O20 0.038(4) 0.076(4) 0.028(3) -0.012(3) 0.004(3) -0.019(3)
C91 0.069(7) 0.091(7) 0.029(5) -0.014(5) -0.014(5) -0.027(6)
C92 0.071(7) 0.081(7) 0.038(5) -0.023(5) 0.010(5) 0.002(6)

loop_
_atom_type_symbol
_atom_type_description
_atom_type_scat_dispersion_real
_atom_type_scat_dispersion_imag
_atom_type_scat_source
C C 0.0033 0.0016 'International Tables Vol C Tables 4.2.6.8 and 6.1.1.4'
H H 0.0000 0.0000 'International Tables Vol C Tables 4.2.6.8 and 6.1.1.4'
Cl Cl 0.1484 0.1585 'International Tables Vol C Tables 4.2.6.8 and 6.1.1.4'
N N 0.0061 0.0033 'International Tables Vol C Tables 4.2.6.8 and 6.1.1.4'
O O 0.0106 0.0060 'International Tables Vol C Tables 4.2.6.8 and 6.1.1.4'

loop_
_geom_angle_atom_site_label_1
_geom_angle_atom_site_label_2
_geom_angle_atom_site_label_3
_geom_angle
C3 C1 C4 117.2(6)
C3 C1 C23 125.6(6)
C4 C1 C23 117.2(6)
C5 C2 C4 116.3(5)
C5 C2 C22 126.0(6)
C4 C2 C22 117.5(5)
C1 C3 C6 122.6(6)
C1 C3 Cl1 122.9(5)
C6 C3 Cl1 114.2(5)
C7 C4 C2 119.2(6)
C7 C4 C1 120.1(6)
C2 C4 C1 120.7(6)
C2 C5 C8 121.6(6)
C2 C5 Cl2 122.6(5)
C8 C5 Cl2 115.8(5)
C9 C6 C3 119.6(7)
C4 C7 C9 119.1(6)
C4 C7 C10 120.2(6)
C9 C7 C10 120.7(6)
C10 C8 C5 121.0(6)
C6 C9 C7 120.1(6)
C6 C9 C11 119.4(6)
C7 C9 C11 120.6(6)
C8 C10 C7 119.2(6)
C8 C10 C12 120.9(6)
C7 C10 C12 119.8(6)
O1 C11 N1 121.3(6)
O1 C11 C9 122.8(6)
N1 C11 C9 115.9(7)
O2 C12 N1 120.4(6)
O2 C12 C10 122.6(7)
N1 C12 C10 116.9(6)
C12 N1 C11 125.4(6)
C12 N1 C13 117.4(6)
C11 N1 C13 116.0(6)
N1 C13 C14 107.7(6)
O3 C14 N2 123.4(7)
O3 C14 C13 121.8(6)
N2 C14 C13 114.8(7)
C14 N2 C15 127.4(6)
N2 C15 C19 114.0(7)
N2 C15 C16 111.7(6)
C19 C15 C16 109.6(6)
C18 C16 C15 112.7(7)
C18 C16 C17 112.6(7)
C15 C16 C17 109.6(7)
O4 C19 O5 124.5(9)
O4 C19 C15 122.6(8)
O5 C19 C15 112.5(8)
C19 O5 C20 116.3(7)
C21 C20 O5 108.2(8)
C24 C22 C25 117.0(6)
C24 C22 C2 126.3(6)
C25 C22 C2 116.6(5)
C26 C23 C25 116.7(6)
C26 C23 C1 126.1(6)
C25 C23 C1 117.2(6)
C22 C24 C27 121.1(6)
C22 C24 Cl3 122.9(5)
C27 C24 Cl3 115.8(5)
C28 C25 C22 119.8(6)
C28 C25 C23 119.3(6)
C22 C25 C23 120.9(6)
C23 C26 C29 122.2(6)
C23 C26 Cl4 123.1(5)
C29 C26 Cl4 114.5(5)
C30 C27 C24 121.3(6)
C25 C28 C31 119.1(6)
C25 C28 C30 121.0(6)
C31 C28 C30 119.9(6)
C31 C29 C26 119.3(6)
C27 C30 C28 117.3(6)
C27 C30 C32 121.8(6)
C28 C30 C32 120.8(6)
C29 C31 C28 121.5(6)
C29 C31 C33 119.5(6)
C28 C31 C33 118.8(6)
O6 C32 N3 120.5(6)
O6 C32 C30 122.2(7)
N3 C32 C30 117.3(6)
O7 C33 N3 118.7(6)
O7 C33 C31 122.4(6)
N3 C33 C31 118.9(6)
C33 N3 C32 123.9(6)
C33 N3 C34 116.6(6)
C32 N3 C34 119.3(6)
N3 C34 C35 111.8(6)
O8 C35 N4 126.9(8)
O8 C35 C34 122.1(8)
N4 C35 C34 110.9(8)
C35 N4 C36 121.5(7)
N4 C36 C40 107.4(7)
N4 C36 C37 111.0(7)
C40 C36 C37 110.9(7)
C38 C37 C39 112.7(7)
C38 C37 C36 114.0(8)
C39 C37 C36 109.8(9)
O9 C40 O10 123.3(10)
O9 C40 C36 126.0(9)
O10 C40 C36 110.7(10)
C40 O10 C41 112.5(8)
C42 C41 O10 113.7(7)
C53 C51 C54 116.9(6)
C53 C51 C73 126.6(6)
C54 C51 C73 116.5(6)
C55 C52 C54 116.1(5)
C55 C52 C72 127.5(6)
C54 C52 C72 116.5(5)
C56 C53 C51 122.7(6)
C56 C53 Cl5 115.4(5)
C51 C53 Cl5 121.7(5)
C57 C54 C52 119.6(6)
C57 C54 C51 119.6(6)
C52 C54 C51 120.8(6)
C58 C55 C52 122.7(6)
C58 C55 Cl6 115.8(5)
C52 C55 Cl6 121.2(5)
C53 C56 C59 119.6(6)
C59 C57 C60 120.3(6)
C59 C57 C54 120.2(6)
C60 C57 C54 119.5(6)
C60 C58 C55 120.0(6)
C56 C59 C57 119.9(6)
C56 C59 C61 118.4(6)
C57 C59 C61 121.6(6)
C58 C60 C57 119.4(6)
C58 C60 C62 120.8(6)
C57 C60 C62 119.7(6)
O11 C61 N11 121.3(6)
O11 C61 C59 123.3(6)
N11 C61 C59 115.3(6)
O12 C62 N11 120.1(6)
O12 C62 C60 122.8(7)
N11 C62 C60 117.0(6)
C62 N11 C61 124.7(6)
C62 N11 C63 118.5(6)
C61 N11 C63 115.9(6)
N11 C63 C64 109.9(6)
O13 C64 N12 124.5(7)
O13 C64 C63 122.6(7)
N12 C64 C63 112.9(7)
C64 N12 C65 121.7(7)
N12 C65 C69 109.0(6)
N12 C65 C66 113.0(6)
C69 C65 C66 111.3(6)
C68 C66 C67 112.1(7)
C68 C66 C65 112.6(7)
C67 C66 C65 109.7(6)
O14 C69 O15 124.7(7)
O14 C69 C65 127.0(9)
O15 C69 C65 108.0(8)
C69 O15 C70 115.5(7)
O15 C70 C71 104.2(8)
C74 C72 C75 116.4(6)
C74 C72 C52 126.8(6)
C75 C72 C52 116.8(6)
C76 C73 C75 117.8(6)
C76 C73 C51 125.2(6)
C75 C73 C51 117.0(6)
C77 C74 C72 121.4(6)
C77 C74 Cl7 115.9(5)
C72 C74 Cl7 122.5(5)
C73 C75 C78 118.9(6)
C73 C75 C72 121.2(6)
C78 C75 C72 119.9(6)
C73 C76 C79 120.7(6)
C73 C76 Cl8 122.6(5)
C79 C76 Cl8 116.6(5)
C80 C77 C74 121.2(6)
C81 C78 C80 119.9(6)
C81 C78 C75 120.0(6)
C80 C78 C75 120.1(6)
C81 C79 C76 120.8(6)
C77 C80 C78 119.3(6)
C77 C80 C82 119.6(6)
C78 C80 C82 121.1(7)
C79 C81 C78 119.8(6)
C79 C81 C83 119.7(7)
C78 C81 C83 120.5(6)
O16 C82 N13 120.2(7)
O16 C82 C80 122.8(7)
N13 C82 C80 116.9(6)
O17 C83 N13 120.3(6)
O17 C83 C81 122.8(7)
N13 C83 C81 116.9(7)
C82 N13 C83 124.5(6)
C82 N13 C84 119.4(6)
C83 N13 C84 115.8(6)
N13 C84 C85 111.0(6)
O18 C85 N14 126.2(7)
O18 C85 C84 121.9(7)
N14 C85 C84 111.9(7)
C85 N14 C86 123.4(7)
N14 C86 C90 106.8(6)
N14 C86 C87 112.5(6)
C90 C86 C87 110.8(6)
C89 C87 C86 110.8(6)
C89 C87 C88 110.5(7)
C86 C87 C88 110.9(6)
O19 C90 O20 124.6(7)
O19 C90 C86 122.8(8)
O20 C90 C86 112.5(7)
C90 O20 C91 117.5(7)
O20 C91 C92 105.6(7)

loop_
_geom_bond_atom_site_label_1
_geom_bond_atom_site_label_2
_geom_bond_distance
Cl1 C3 1.725(7)
Cl2 C5 1.730(7)
Cl3 C24 1.718(7)
Cl4 C26 1.728(6)
C1 C3 1.367(9)
C1 C4 1.429(9)
C1 C23 1.458(9)
C2 C5 1.388(8)
C2 C4 1.423(9)
C2 C22 1.476(8)
C3 C6 1.404(9)
C4 C7 1.410(9)
C5 C8 1.411(9)
C6 C9 1.374(9)
C7 C9 1.411(9)
C7 C10 1.412(9)
C8 C10 1.338(9)
C9 C11 1.493(9)
C10 C12 1.494(9)
C11 O1 1.201(8)
C11 N1 1.413(8)
C12 O2 1.201(8)
C12 N1 1.384(9)
N1 C13 1.469(8)
C13 C14 1.538(10)
C14 O3 1.200(8)
C14 N2 1.340(8)
N2 C15 1.461(9)
C15 C19 1.527(11)
C15 C16 1.542(10)
C16 C18 1.542(11)
C16 C17 1.545(12)
C19 O4 1.210(10)
C19 O5 1.321(10)
O5 C20 1.483(10)
C20 C21 1.477(13)
C22 C24 1.393(8)
C22 C25 1.424(9)
C23 C26 1.379(9)
C23 C25 1.436(9)
C24 C27 1.409(8)
C25 C28 1.399(9)
C26 C29 1.412(9)
C27 C30 1.380(9)
C28 C31 1.415(9)
C28 C30 1.432(8)
C29 C31 1.332(8)
C30 C32 1.458(9)
C31 C33 1.476(9)
C32 O6 1.221(7)
C32 N3 1.391(9)
C33 O7 1.239(8)
C33 N3 1.387(8)
N3 C34 1.439(8)
C34 C35 1.525(10)
C35 O8 1.211(10)
C35 N4 1.371(10)
N4 C36 1.460(9)
C36 C40 1.531(13)
C36 C37 1.552(12)
C37 C38 1.506(13)
C37 C39 1.540(11)
C40 O9 1.184(11)
C40 O10 1.340(10)
O10 C41 1.506(10)
C41 C42 1.477(12)
Cl5 C53 1.733(6)
Cl6 C55 1.732(7)
Cl7 C74 1.726(7)
Cl8 C76 1.727(7)
C51 C53 1.397(9)
C51 C54 1.434(9)
C51 C73 1.469(9)
C52 C55 1.391(9)
C52 C54 1.430(9)
C52 C72 1.473(8)
C53 C56 1.380(9)
C54 C57 1.410(9)
C55 C58 1.378(8)
C56 C59 1.396(9)
C57 C59 1.402(9)
C57 C60 1.409(9)
C58 C60 1.376(9)
C59 C61 1.470(9)
C60 C62 1.474(9)
C61 O11 1.198(8)
C61 N11 1.401(9)
C62 O12 1.208(8)
C62 N11 1.398(9)
N11 C63 1.451(8)
C63 C64 1.527(10)
C64 O13 1.187(8)
C64 N12 1.345(8)
N12 C65 1.447(8)
C65 C69 1.502(10)
C65 C66 1.534(10)
C66 C68 1.502(11)
C66 C67 1.516(10)
C69 O14 1.184(10)
C69 O15 1.353(10)
O15 C70 1.458(9)
C70 C71 1.564(12)
C72 C74 1.408(9)
C72 C75 1.423(9)
C73 C76 1.393(9)
C73 C75 1.414(8)
C74 C77 1.393(9)
C75 C78 1.415(9)
C76 C79 1.398(9)
C77 C80 1.362(9)
C78 C81 1.397(9)
C78 C80 1.400(9)
C79 C81 1.362(9)
C80 C82 1.455(9)
C81 C83 1.471(9)
C82 O16 1.225(8)
C82 N13 1.388(9)
C83 O17 1.217(8)
C83 N13 1.390(9)
N13 C84 1.444(8)
C84 C85 1.538(10)
C85 O18 1.204(9)
C85 N14 1.338(9)
N14 C86 1.440(8)
C86 C90 1.511(10)
C86 C87 1.520(10)
C87 C89 1.498(10)
C87 C88 1.528(10)
C90 O19 1.199(9)
C90 O20 1.320(9)
O20 C91 1.462(8)
C91 C92 1.492(11)

loop_
_geom_torsion_atom_site_label_1
_geom_torsion_atom_site_label_2
_geom_torsion_atom_site_label_3
_geom_torsion_atom_site_label_4
_geom_torsion
C3 C1 C23 C26 -30.5(11)
C5 C2 C22 C24 -36.2(11)
C53 C51 C73 C76 31.9(10)
C55 C52 C72 C74 31.2(11)
